data_1535874
loop_
_publ_author_name
'Uhrlandt, S.'
'Meyer, G.'

_publ_section_title
;
 Ternaere Chloride mit trigonal-bipyramidalen Clustern: (M4 (C2)) Cl9 (M=
 La-Pr)
;
_journal_name_full 'Zeitschrift fuer Anorganische und Allgemeine Chemie'
_journal_page_first 1299
_journal_page_last 1303
_journal_volume 621
_journal_year 1995
_chemical_formula_sum 'C2 Cl9 Pr5'
_chemical_name_systematic '(Pr5 (C2)) Cl9'
_space_group_IT_number 2
_symmetry_space_group_name_Hall '-P 1'
_symmetry_space_group_name_H-M 'P -1'
_cell_angle_alpha 84.77
_cell_angle_beta 85.42
_cell_angle_gamma 61.26
_cell_formula_units_Z 2
_cell_length_a 8.526
_cell_length_b 8.592
_cell_length_c 11.82
_cell_volume 755.407
_citation_journal_id_ASTM ZAACAB
_cod_data_source_file Uhrlandt_ZAACAB_1995_1700.cif
_cod_data_source_block C2Cl9Pr5
_cod_original_cell_volume 755.4073
_cod_database_code 1535874

loop_
_symmetry_equiv_pos_as_xyz
x,y,z
-x,-y,-z

loop_
_atom_site_label
_atom_site_type_symbol
_atom_site_fract_x
_atom_site_fract_y
_atom_site_fract_z
_atom_site_occupancy
_atom_site_U_iso_or_equiv
C2 C-3 0.8293 0.3121 0.3114 1 0.0
Cl9 Cl-1 0.8376 0.1315 0.7429 1 0.0
Cl7 Cl-1 0.511 0.0153 0.7699 1 0.0
Cl6 Cl-1 0.6076 0.5875 0.723 1 0.0
C1 C-3 0.8581 0.3027 0.187 1 0.0
Cl1 Cl-1 0.5 0.5 0 1 0.0
Cl4 Cl-1 0.2178 0.3305 0.03095 1 0.0
Cl8 Cl-1 0.1759 0.0527 0.50598 1 0.0
Pr2 Pr+3 0.103 0.7032 0.0077 1 0.0
Cl2 Cl-1 0 0.5 0.5 1 0.0
Cl5 Cl-1 0.0795 0.3371 0.76973 1 0.0
Pr1 Pr+3 0.23322 0.91975 0.74252 1 0.0
Pr5 Pr+3 0.87037 0.73376 0.72984 1 0.0
Cl3 Cl-1 0.5418 0.676 0.4478 1 0.0
Pr3 Pr+3 0.20541 0.68176 0.49254 1 0.0
Pr4 Pr+3 0.38915 0.40154 0.78318 1 0.0
Cl10 Cl-1 0.7788 0.0407 0.02138 1 0.0
